data_7212573
loop_
_publ_author_name
'Hsu, Shu-Chun'
'Wu, Jing-Yun'
'Lee, Chin-Fen'
'Lee, Chung-Chou'
'Lai, Long-Li'
'Lu, Kuang-Lieh'

_publ_section_title
;
 Flexible &#x201C;piperazine--pyrazine&#x201D; building blocks:
 conformational isomerism of &#x201C;equatorial--axial&#x201D; sites
 toward the constructions of silver(i) coordination chains
;
_journal_issue 11
_journal_name_full CrystEngComm
_journal_page_first 3388
_journal_paper_doi 10.1039/c001735c
_journal_volume 12
_journal_year 2010
_chemical_formula_moiety 'C12 H14 Ag F6 N6 Sb'
_chemical_formula_sum 'C12 H14 Ag F6 N6 Sb'
_chemical_formula_weight 585.91
_chemical_name_systematic
;
?
;
_space_group_IT_number 15
_symmetry_cell_setting monoclinic
_symmetry_space_group_name_Hall '-C 2yc'
_symmetry_space_group_name_H-M 'C 1 2/c 1'
_atom_sites_solution_hydrogens geom
_atom_sites_solution_primary direct
_atom_sites_solution_secondary difmap
_audit_creation_method SHELXL-97
_cell_angle_alpha 90.00
_cell_angle_beta 109.108(2)
_cell_angle_gamma 90.00
_cell_formula_units_Z 4
_cell_length_a 15.7412(6)
_cell_length_b 6.6018(2)
_cell_length_c 16.5704(7)
_cell_measurement_reflns_used 2654
_cell_measurement_temperature 200(2)
_cell_measurement_theta_max 25.35
_cell_measurement_theta_min 2.037
_cell_volume 1627.12(11)
_computing_cell_refinement 'HKL Scalepack (Otwinowski & Minor 1997)'
_computing_data_collection 'Collect (Nonius BV, 1997-2000)'
_computing_data_reduction 'HKL Denzo and Scalepack (Otwinowski & Minor 1997)'
_computing_molecular_graphics 'Ortep-3 for Windows (Farrugia, 1997)'
_computing_publication_material 'WinGX publication routines (Farrugia, 1999)'
_computing_structure_refinement 'SHELXL-97 (Sheldrick, 1997)'
_computing_structure_solution 'SHELXS-86 (Sheldrick, 1986)'
_diffrn_ambient_temperature 200(2)
_diffrn_detector_area_resol_mean 9
_diffrn_measured_fraction_theta_full 0.994
_diffrn_measured_fraction_theta_max 0.994
_diffrn_measurement_device_type KappaCCD
_diffrn_measurement_method 'CCD rotation images, thick slices'
_diffrn_radiation_monochromator graphite
_diffrn_radiation_source 'fine-focus sealed tube'
_diffrn_radiation_type MoK\a
_diffrn_radiation_wavelength 0.71073
_diffrn_reflns_av_R_equivalents 0.0483
_diffrn_reflns_av_sigmaI/netI 0.0422
_diffrn_reflns_limit_h_max 14
_diffrn_reflns_limit_h_min -18
_diffrn_reflns_limit_k_max 7
_diffrn_reflns_limit_k_min -7
_diffrn_reflns_limit_l_max 19
_diffrn_reflns_limit_l_min -18
_diffrn_reflns_number 3739
_diffrn_reflns_theta_full 25.37
_diffrn_reflns_theta_max 25.37
_diffrn_reflns_theta_min 2.60
_exptl_absorpt_coefficient_mu 2.939
_exptl_absorpt_correction_T_max 0.4976
_exptl_absorpt_correction_T_min 0.4052
_exptl_absorpt_correction_type multi-scan
_exptl_absorpt_process_details
;
?
;
_exptl_crystal_colour yellow
_exptl_crystal_density_diffrn 2.392
_exptl_crystal_density_method 'not measured'
_exptl_crystal_description prism
_exptl_crystal_F_000 1120
_exptl_crystal_size_max 0.55
_exptl_crystal_size_mid 0.25
_exptl_crystal_size_min 0.1
_refine_diff_density_max 0.615
_refine_diff_density_min -1.777
_refine_diff_density_rms 0.198
_refine_ls_extinction_method none
_refine_ls_goodness_of_fit_ref 1.046
_refine_ls_hydrogen_treatment constr
_refine_ls_matrix_type full
_refine_ls_number_parameters 121
_refine_ls_number_reflns 1484
_refine_ls_number_restraints 0
_refine_ls_restrained_S_all 1.046
_refine_ls_R_factor_all 0.0370
_refine_ls_R_factor_gt 0.0315
_refine_ls_shift/su_max 0.000
_refine_ls_shift/su_mean 0.000
_refine_ls_structure_factor_coef Fsqd
_refine_ls_weighting_details 'calc w=1/[\s^2^(Fo^2^)+(0.0438P)^2^+4.5501P] where P=(Fo^2^+2Fc^2^)/3'
_refine_ls_weighting_scheme calc
_refine_ls_wR_factor_gt 0.0756
_refine_ls_wR_factor_ref 0.0792
_reflns_number_gt 1368
_reflns_number_total 1484
_reflns_threshold_expression >2sigma(I)
_cod_data_source_file c001735c.txt
_cod_data_source_block 5525
_cod_original_cell_volume 1627.12(10)
_cod_original_sg_symbol_H-M 'C 2/c'
_cod_database_code 7212573

loop_
_symmetry_equiv_pos_as_xyz
'x, y, z'
'-x, y, -z+1/2'
'x+1/2, y+1/2, z'
'-x+1/2, y+1/2, -z+1/2'
'-x, -y, -z'
'x, -y, z-1/2'
'-x+1/2, -y+1/2, -z'
'x+1/2, -y+1/2, z-1/2'

loop_
_atom_site_label
_atom_site_type_symbol
_atom_site_fract_x
_atom_site_fract_y
_atom_site_fract_z
_atom_site_U_iso_or_equiv
_atom_site_adp_type
_atom_site_occupancy
_atom_site_symmetry_multiplicity
_atom_site_calc_flag
_atom_site_refinement_flags
Sb1 Sb 0.0000 0.05936(5) 0.2500 0.02727(15) Uani 1 2 d S
Ag1 Ag 0.2500 -0.2500 0.0000 0.03694(17) Uani 1 2 d S
F1 F 0.1156(2) 0.0648(7) 0.3286(2) 0.0858(13) Uani 1 1 d .
F2 F -0.0430(3) 0.0545(5) 0.3420(2) 0.0688(10) Uani 1 1 d .
F3 F 0.0000 0.3394(6) 0.2500 0.0755(16) Uani 1 2 d S
F4 F 0.0000 -0.2201(6) 0.2500 0.0833(19) Uani 1 2 d S
N1 N 0.2237(2) 0.0104(5) 0.0648(2) 0.0298(7) Uani 1 1 d .
N2 N 0.1940(2) 0.3571(6) 0.1465(2) 0.0339(8) Uani 1 1 d .
N3 N 0.0950(2) 0.4818(5) 0.0197(2) 0.0267(7) Uani 1 1 d .
C1 C 0.2685(3) 0.0436(7) 0.1477(3) 0.0380(11) Uani 1 1 d .
H1 H 0.3120 -0.0545 0.1788 0.046 Uiso 1 1 d R
C2 C 0.2520(3) 0.2132(8) 0.1866(3) 0.0439(12) Uani 1 1 d .
H2 H 0.2844 0.2285 0.2464 0.053 Uiso 1 1 d R
C3 C 0.1500(2) 0.3288(6) 0.0630(2) 0.0229(8) Uani 1 1 d .
C4 C 0.1645(3) 0.1500(6) 0.0223(2) 0.0270(8) Uani 1 1 d .
H4 H 0.1302 0.1290 -0.0367 0.032 Uiso 1 1 d R
C5 C 0.0341(3) 0.4521(6) -0.0672(2) 0.0277(9) Uani 1 1 d .
H5A H 0.0254 0.5795 -0.0967 0.033 Uiso 1 1 d R
H5B H 0.0594 0.3563 -0.0965 0.033 Uiso 1 1 d R
C6 C 0.0572(3) 0.6232(7) 0.0670(3) 0.0315(9) Uani 1 1 d .
H6A H 0.0966 0.6369 0.1249 0.038 Uiso 1 1 d R
H6B H 0.0492 0.7529 0.0394 0.038 Uiso 1 1 d R

loop_
_atom_site_aniso_label
_atom_site_aniso_U_11
_atom_site_aniso_U_22
_atom_site_aniso_U_33
_atom_site_aniso_U_23
_atom_site_aniso_U_13
_atom_site_aniso_U_12
Sb1 0.0412(3) 0.0217(2) 0.0198(2) 0.000 0.01128(16) 0.000
Ag1 0.0421(3) 0.0238(3) 0.0509(3) 0.00123(19) 0.0234(2) 0.00954(19)
F1 0.054(2) 0.124(4) 0.061(2) 0.002(2) -0.0068(17) 0.006(2)
F2 0.108(3) 0.067(2) 0.0530(19) 0.0002(15) 0.056(2) -0.0012(19)
F3 0.168(5) 0.024(2) 0.037(2) 0.000 0.037(3) 0.000
F4 0.188(6) 0.021(2) 0.049(3) 0.000 0.049(3) 0.000
N1 0.0278(18) 0.0273(18) 0.0388(19) 0.0023(15) 0.0168(15) 0.0039(15)
N2 0.0310(18) 0.038(2) 0.0283(17) -0.0037(16) 0.0042(14) 0.0090(17)
N3 0.0239(16) 0.0271(18) 0.0274(17) -0.0027(13) 0.0062(13) 0.0064(14)
C1 0.032(2) 0.043(3) 0.037(2) 0.0093(19) 0.0095(19) 0.014(2)
C2 0.038(3) 0.053(3) 0.032(2) -0.001(2) 0.0007(19) 0.016(2)
C3 0.0202(18) 0.024(2) 0.0268(18) -0.0009(15) 0.0105(14) 0.0016(15)
C4 0.031(2) 0.026(2) 0.0258(18) 0.0029(16) 0.0126(15) 0.0016(17)
C5 0.037(2) 0.030(2) 0.0179(18) 0.0051(15) 0.0115(16) 0.0122(17)
C6 0.028(2) 0.030(2) 0.030(2) -0.0114(18) 0.0011(15) 0.0102(18)

loop_
_atom_type_symbol
_atom_type_description
_atom_type_scat_dispersion_real
_atom_type_scat_dispersion_imag
_atom_type_scat_source
C C 0.0033 0.0016 'International Tables Vol C Tables 4.2.6.8 and 6.1.1.4'
H H 0.0000 0.0000 'International Tables Vol C Tables 4.2.6.8 and 6.1.1.4'
N N 0.0061 0.0033 'International Tables Vol C Tables 4.2.6.8 and 6.1.1.4'
Ag Ag -0.8971 1.1015 'International Tables Vol C Tables 4.2.6.8 and 6.1.1.4'
Sb Sb -0.5866 1.5461 'International Tables Vol C Tables 4.2.6.8 and 6.1.1.4'
F F 0.0171 0.0103 'International Tables Vol C Tables 4.2.6.8 and 6.1.1.4'

loop_
_geom_angle_atom_site_label_1
_geom_angle_atom_site_label_2
_geom_angle_atom_site_label_3
_geom_angle
_geom_angle_site_symmetry_1
_geom_angle_site_symmetry_3
F4 Sb1 F3 180.000(1) . .
F4 Sb1 F1 91.12(14) . 2
F3 Sb1 F1 88.88(14) . 2
F4 Sb1 F1 91.12(14) . .
F3 Sb1 F1 88.88(14) . .
F1 Sb1 F1 177.8(3) 2 .
F4 Sb1 F2 89.01(11) . 2
F3 Sb1 F2 90.99(11) . 2
F1 Sb1 F2 87.80(19) 2 2
F1 Sb1 F2 92.24(19) . 2
F4 Sb1 F2 89.01(11) . .
F3 Sb1 F2 90.99(11) . .
F1 Sb1 F2 92.24(19) 2 .
F1 Sb1 F2 87.80(19) . .
F2 Sb1 F2 178.0(2) 2 .
N1 Ag1 N1 180.00(19) 7_545 .
C4 N1 C1 118.0(4) . .
C4 N1 Ag1 120.4(3) . .
C1 N1 Ag1 121.5(3) . .
C2 N2 C3 116.9(4) . .
C3 N3 C5 121.1(3) . .
C3 N3 C6 119.1(3) . .
C5 N3 C6 111.3(3) . .
N1 C1 C2 120.2(4) . .
N1 C1 H1 118.9 . .
C2 C1 H1 121.0 . .
N2 C2 C1 123.8(4) . .
N2 C2 H2 119.0 . .
C1 C2 H2 117.2 . .
N2 C3 N3 117.5(3) . .
N2 C3 C4 119.9(3) . .
N3 C3 C4 122.6(3) . .
N1 C4 C3 121.2(4) . .
N1 C4 H4 120.0 . .
C3 C4 H4 118.8 . .
N3 C5 C6 111.0(3) . 5_565
N3 C5 H5A 108.8 . .
C6 C5 H5A 108.1 5_565 .
N3 C5 H5B 109.9 . .
C6 C5 H5B 109.5 5_565 .
H5A C5 H5B 109.5 . .
N3 C6 C5 110.0(3) . 5_565
N3 C6 H6A 110.6 . .
C5 C6 H6A 109.3 5_565 .
N3 C6 H6B 109.1 . .
C5 C6 H6B 108.4 5_565 .
H6A C6 H6B 109.4 . .

loop_
_geom_bond_atom_site_label_1
_geom_bond_atom_site_label_2
_geom_bond_distance
_geom_bond_site_symmetry_2
Sb1 F4 1.845(4) .
Sb1 F3 1.849(4) .
Sb1 F1 1.859(3) 2
Sb1 F1 1.859(3) .
Sb1 F2 1.860(3) 2
Sb1 F2 1.860(3) .
Ag1 N1 2.137(3) 7_545
Ag1 N1 2.137(3) .
N1 C4 1.337(5) .
N1 C1 1.341(5) .
N2 C2 1.334(6) .
N2 C3 1.342(5) .
N3 C3 1.370(5) .
N3 C5 1.458(5) .
N3 C6 1.465(5) .
C1 C2 1.359(7) .
C1 H1 0.9607 .
C2 H2 0.9599 .
C3 C4 1.414(5) .
C4 H4 0.9597 .
C5 C6 1.521(6) 5_565
C5 H5A 0.9598 .
C5 H5B 0.9596 .
C6 C5 1.521(6) 5_565
C6 H6A 0.9611 .
C6 H6B 0.9594 .
